data_2005055
loop_
_publ_author_name
'Soriano-Garc\'ia, M.'
'Jim\'enez, M.'
'Gonz\'alez de la Parra, M.'
'Navarro, A.'
'Campos, M. P.'

_publ_section_title
;
 Acetonide-3-trinervinone
;
_journal_issue 6
_journal_name_full 'Acta Crystallographica Section C'
_journal_page_first 1460
_journal_page_last 1462
_journal_paper_doi 10.1107/S0108270195015617
_journal_volume 52
_journal_year 1996
_chemical_formula_sum 'C23 H36 O4'
_chemical_formula_weight 376.54
_space_group_IT_number 19
_symmetry_cell_setting orthorhombic
_symmetry_space_group_name_Hall 'P 2ac 2ab'
_symmetry_space_group_name_H-M 'P 21 21 21'
_atom_type_scat_source 'SHELXTL-Plus (Sheldrick, 1991)'
_cell_angle_alpha 90
_cell_angle_beta 90
_cell_angle_gamma 90
_cell_formula_units_Z 4
_cell_length_a 8.664(2)
_cell_length_b 12.314(4)
_cell_length_c 19.763(4)
_cell_measurement_reflns_used 25
_cell_measurement_temperature 296
_cell_measurement_theta_max 20.2
_cell_measurement_theta_min 5.0
_cell_volume 2108.5(9)
_computing_cell_refinement SHELXTL-Plus
_computing_data_collection 'SHELXTL-Plus (Sheldrick, 1991)'
_computing_data_reduction SHELXTL-Plus
_computing_molecular_graphics SHELXTL-Plus
_computing_publication_material 'SHELXTL-Plus, PARST (Nardelli, 1983)'
_computing_structure_refinement SHELXTL-Plus
_computing_structure_solution SHELXTL-Plus
_diffrn_measurement_device 'Nicolet P3/F'
_diffrn_measurement_method '\q/2\q scans'
_diffrn_radiation_type MoK\a
_diffrn_radiation_wavelength 0.71073
_diffrn_reflns_limit_h_max 10
_diffrn_reflns_limit_h_min 0
_diffrn_reflns_limit_k_max 14
_diffrn_reflns_limit_k_min 0
_diffrn_reflns_limit_l_max 23
_diffrn_reflns_limit_l_min 0
_diffrn_reflns_number 2297
_diffrn_reflns_theta_max 25
_diffrn_standards_decay_% 5
_diffrn_standards_interval_count 150
_diffrn_standards_interval_time 90
_diffrn_standards_number 2
_exptl_absorpt_coefficient_mu 0.074
_exptl_absorpt_correction_type none
_exptl_crystal_colour colourless
_exptl_crystal_density_diffrn 1.19
_exptl_crystal_density_meas 1.20
_exptl_crystal_density_method pycnometry
_exptl_crystal_description prism
_exptl_crystal_size_max 0.60
_exptl_crystal_size_mid 0.52
_exptl_crystal_size_min 0.30
_refine_diff_density_max 0.223
_refine_diff_density_min -0.217
_refine_ls_extinction_coef 0.00062(3)
_refine_ls_extinction_method 'Larson (1967)'
_refine_ls_goodness_of_fit_obs 1.208
_refine_ls_hydrogen_treatment noref
_refine_ls_number_parameters 244
_refine_ls_number_reflns 1742
_refine_ls_R_factor_obs 0.052
_refine_ls_shift/esd_max 0.097
_refine_ls_structure_factor_coef F
_refine_ls_weighting_details 'w = 1/[\s^2^(F~o~)+0.00223(F~o~)^2^]'
_refine_ls_weighting_scheme calc
_refine_ls_wR_factor_obs 0.073
_reflns_number_observed 1742
_reflns_number_total 2153
_reflns_observed_criterion I>2.8\s(I)
_cod_data_source_file pt1039.cif
_cod_data_source_block pt1039a
_cod_depositor_comments
;
The following automatic conversions were performed:

'_refine_ls_weighting_scheme' value '
1/[\s^2^(F~o~)+0.00223(F~o~)^2^]' was changed to 'calc'. New tag
'_refine_ls_weighting_details' was created. The value of the new tag
was set to 'w = 1/[\s^2^(F~o~)+0.00223(F~o~)^2^]'.

Automatic conversion script
Id: cif_fix_values 3143 2015-03-26 13:38:13Z robertas 
;
_cod_original_cell_volume 2108.0(10)
_cod_database_code 2005055

loop_
_symmetry_equiv_pos_as_xyz
x,y,z
1/2-x,-y,1/2+z
-x,1/2+y,1/2-z
1/2+x,1/2-y,-z

loop_
_atom_site_label
_atom_site_fract_x
_atom_site_fract_y
_atom_site_fract_z
_atom_site_U_iso_or_equiv
C(1) 1.0563(4) .1689(4) .8590(3) .064(2)
C(2) 1.1222(5) .2827(3) .8749(3) .071(2)
C(3) 1.0307(5) .3702(3) .8424(2) .051(1)
C(4) .8553(5) .3693(3) .8533(2) .049(1)
C(5) .7914(4) .2499(3) .8482(2) .042(1)
C(6) .6219(5) .2388(3) .8671(2) .053(1)
C(7) .5574(4) .1333(3) .8389(2) .052(1)
C(8) .6468(4) .0314(3) .8574(2) .040(1)
C(9) .8245(4) .0478(3) .8534(2) .039(1)
C(10) .8884(4) .1570(3) .8818(2) .043(1)
C(11) .9036(4) -.0532(3) .8841(2) .054(1)
C(12) .8316(4) -.1613(3) .8595(3) .052(1)
C(13) .6537(4) -.1597(3) .8592(2) .041(1)
C(14) .6023(4) -.0657(3) .8145(2) .044(1)
C(15) .5932(4) -.1193(3) .9278(2) .044(1)
C(16) .4265(5) -.1489(3) .9429(2) .051(1)
C(17) .5982(4) -.2717(3) .8388(2) .049(1)
C(18) .8282(6) .4260(3) .9217(2) .064(2)
C(19) .7785(6) .4383(3) .7979(2) .063(2)
C(20) .8788(6) .1594(3) .9605(2) .065(2)
C(21) .3541(4) -.3178(3) .8901(2) .045(1)
C(22) .1856(5) -.2966(4) .8750(3) .060(2)
C(23) .3819(5) -.4389(3) .9026(2) .061(2)
O(1) 1.0927(4) .4387(3) .8087(2) .080(1)
O(2) .6030(3) -.0023(2) .9253(1) .047(1)
O(3) .4066(3) -.2641(2) .9489(1) .051(1)
O(4) .4346(3) -.2790(2) .8318(1) .047(1)
H1A 1.118(1) .115(1) .882(1) .06
H1B 1.061(1) .157(1) .811(1) .06
H2A 1.226(1) .287(1) .859(1) .06
H2B 1.121(1) .293(1) .923(1) .06
H5 .803(1) .238(1) .800(1) .06
H6A .565(1) .299(1) .849(1) .06
H6B .612(1) .239(1) .916(1) .06
H7A .454(1) .125(1) .855(1) .06
H7B .556(1) .139(1) .790(1) .06
H9 .850(1) .054(1) .806(1) .06
H11A 1.011(1) -.052(1) .872(1) .06
H11B .895(1) -.050(1) .932(1) .06
H12A .865(1) -.219(1) .889(1) .06
H12B .867(1) -.175(1) .814(1) .06
H14A .493(1) -.068(1) .806(1) .06
H14B .656(1) -.066(1) .772(1) .06
H15 .654(1) -.153(1) .963(1) .06
H16A .362(1) -.123(1) .907(1) .06
H16B .396(1) -.115(1) .985(1) .06
H17A .630(1) -.323(1) .873(1) .06
H17B .645(1) -.290(1) .796(1) .06
H18A .843(1) .503(1) .917(1) .06
H18B .900(1) .398(1) .954(1) .06
H18C .725(1) .412(1) .937(1) .06
H19A .839(1) .502(1) .790(1) .06
H19B .677(1) .459(1) .812(1) .06
H19C .772(1) .397(1) .757(1) .06
H20A .915(1) .228(1) .977(1) .06
H20B .942(1) .103(1) .979(1) .06
H20C .774(1) .149(1) .974(1) .06
H22A .123(1) -.350(1) .898(1) .06
H22B .168(1) -.301(1) .827(1) .06
H22C .158(1) -.225(1) .891(1) .06
H23A .339(1) -.480(1) .866(1) .06
H23B .334(1) -.460(1) .944(1) .06
H23C .491(1) -.452(1) .905(1) .06

loop_
_geom_angle_atom_site_label_1
_geom_angle_atom_site_label_2
_geom_angle_atom_site_label_3
_geom_angle
_geom_angle_publ_flag
C(2) C(1) C(10) 112.2(3) yes
C(2) C(3) C(4) 117.6(3) yes
C(4) C(3) O(1) 121.7(4) yes
C(3) C(4) C(18) 105.7(3) yes
C(3) C(4) C(19) 109.0(3) yes
C(18) C(4) C(19) 108.0(3) yes
C(4) C(5) C(10) 117.7(3) yes
C(5) C(6) C(7) 109.9(3) yes
C(7) C(8) C(9) 112.6(3) yes
C(9) C(8) C(14) 109.1(3) yes
C(9) C(8) O(2) 110.1(3) yes
C(8) C(9) C(10) 116.5(3) yes
C(10) C(9) C(11) 113.3(3) yes
C(1) C(10) C(9) 108.3(3) yes
C(1) C(10) C(20) 110.1(3) yes
C(9) C(10) C(20) 111.0(3) yes
C(11) C(12) C(13) 113.2(3) yes
C(12) C(13) C(15) 109.9(3) yes
C(12) C(13) C(17) 107.9(3) yes
C(15) C(13) C(17) 114.9(3) yes
C(1) C(2) C(3) 111.9(4) yes
C(2) C(3) O(1) 120.7(4) yes
C(3) C(4) C(5) 110.2(3) yes
C(5) C(4) C(18) 115.3(3) yes
C(5) C(4) C(19) 108.6(3) yes
C(4) C(5) C(6) 114.0(3) yes
C(6) C(5) C(10) 110.3(3) yes
C(6) C(7) C(8) 115.5(3) yes
C(7) C(8) C(14) 112.8(3) yes
C(7) C(8) O(2) 108.9(3) yes
C(14) C(8) O(2) 103.0(3) yes
C(8) C(9) C(11) 108.3(3) yes
C(1) C(10) C(5) 108.3(3) yes
C(5) C(10) C(9) 106.6(3) yes
C(5) C(10) C(20) 112.4(3) yes
C(9) C(11) C(12) 113.0(3) yes
C(12) C(13) C(14) 107.7(3) yes
C(14) C(13) C(15) 99.5(3) yes
C(14) C(13) C(17) 116.5(3) yes
C(8) C(14) C(13) 101.6(3) yes
C(13) C(15) C(16) 114.8(3) yes
C(16) C(15) O(2) 107.6(3) yes
C(13) C(17) O(4) 113.5(3) yes
C(22) C(21) O(3) 113.1(3) yes
C(22) C(21) O(4) 104.8(3) yes
O(3) C(21) O(4) 110.5(3) yes
C(16) O(3) C(21) 115.7(3) yes
C(13) C(15) O(2) 105.9(3) yes
C(15) C(16) O(3) 111.6(3) yes
C(22) C(21) C(23) 110.6(3) yes
C(23) C(21) O(3) 105.8(3) yes
C(23) C(21) O(4) 112.2(3) yes
C(8) O(2) C(15) 109.3(2) yes
C(17) O(4) C(21) 115.3(3) yes

loop_
_geom_bond_atom_site_label_1
_geom_bond_atom_site_label_2
_geom_bond_distance
_geom_bond_publ_flag
C(1) C(2) 1.546(6) yes
C(3) C(4) 1.535(6) yes
C(5) C(6) 1.522(5) yes
C(7) C(8) 1.520(5) yes
C(1) C(10) 1.530(5) yes
C(9) C(10) 1.559(5) yes
C(11) C(12) 1.548(5) yes
C(8) C(14) 1.515(5) yes
C(13) C(15) 1.536(5) yes
C(13) C(17) 1.515(5) yes
C(4) C(19) 1.538(6) yes
C(21) C(22) 1.512(5) yes
C(3) O(1) 1.202(5) yes
C(15) O(2) 1.443(4) yes
C(21) O(3) 1.413(5) yes
C(21) O(4) 1.429(5) yes
C(2) C(3) 1.484(6) yes
C(4) C(5) 1.574(5) yes
C(6) C(7) 1.521(6) yes
C(8) C(9) 1.554(5) yes
C(5) C(10) 1.568(5) yes
C(9) C(11) 1.545(5) yes
C(12) C(13) 1.541(5) yes
C(13) C(14) 1.522(5) yes
C(15) C(16) 1.519(6) yes
C(4) C(18) 1.540(6) yes
C(10) C(20) 1.558(5) yes
C(21) C(23) 1.531(5) yes
C(8) O(2) 1.456(4) yes
C(16) O(3) 1.434(4) yes
C(17) O(4) 1.426(4) yes
